data_7227954
loop_
_publ_author_name
'Guo, Xiao-Yu'
'Zhao, Fei'
'Liu, Hou-Ting'
'Wang, Yan-Qin'
'Liu, Zhi-Liang'
'Gao, En-Qing'

_publ_section_title
;
 Five new 2D and 3D coordination polymers based on two new multifunctional
 pyridyl--tricarboxylate ligands: hydrothermal syntheses, structural
 diversity, luminescent and magnetic properties
;
_journal_issue 31
_journal_name_full 'RSC Adv.'
_journal_page_first 19039
_journal_paper_doi 10.1039/C7RA02063E
_journal_volume 7
_journal_year 2017
_chemical_formula_sum 'C28 H36 Co3 N2 O24'
_chemical_formula_weight 961.38
_chemical_name_systematic
; 
 ? 
;
_space_group_IT_number 2
_symmetry_space_group_name_Hall '-P 1'
_symmetry_space_group_name_H-M 'P -1'
_atom_sites_solution_hydrogens geom
_atom_sites_solution_primary direct
_atom_sites_solution_secondary difmap
_audit_creation_method SHELXL-97
_audit_update_record
;
2017-03-15 deposited with the CCDC.
2017-03-16 downloaded from the CCDC.
;
_cell_angle_alpha 102.745(2)
_cell_angle_beta 101.788(2)
_cell_angle_gamma 92.055(2)
_cell_formula_units_Z 1
_cell_length_a 7.1966(5)
_cell_length_b 10.3116(6)
_cell_length_c 12.2101(8)
_cell_measurement_temperature 273(2)
_cell_volume 862.02(10)
_computing_structure_refinement 'SHELXL-97 (Sheldrick, 1997)'
_computing_structure_solution 'SHELXS-97 (Sheldrick, 1990)'
_diffrn_ambient_temperature 273(2)
_diffrn_measured_fraction_theta_full 0.996
_diffrn_measured_fraction_theta_max 0.996
_diffrn_radiation_monochromator graphite
_diffrn_radiation_source 'fine-focus sealed tube'
_diffrn_radiation_type MoK\a
_diffrn_radiation_wavelength 0.71073
_diffrn_reflns_av_R_equivalents 0.0240
_diffrn_reflns_av_sigmaI/netI 0.0138
_diffrn_reflns_limit_h_max 9
_diffrn_reflns_limit_h_min -9
_diffrn_reflns_limit_k_max 13
_diffrn_reflns_limit_k_min -13
_diffrn_reflns_limit_l_max 16
_diffrn_reflns_limit_l_min -16
_diffrn_reflns_number 37266
_diffrn_reflns_theta_full 28.41
_diffrn_reflns_theta_max 28.41
_diffrn_reflns_theta_min 2.90
_exptl_absorpt_coefficient_mu 1.531
_exptl_crystal_density_diffrn 1.852
_exptl_crystal_density_method 'not measured'
_exptl_crystal_F_000 491
_refine_diff_density_max 0.411
_refine_diff_density_min -0.470
_refine_diff_density_rms 0.059
_refine_ls_extinction_method none
_refine_ls_goodness_of_fit_ref 1.064
_refine_ls_hydrogen_treatment mixed
_refine_ls_matrix_type full
_refine_ls_number_parameters 293
_refine_ls_number_reflns 4319
_refine_ls_number_restraints 0
_refine_ls_restrained_S_all 1.064
_refine_ls_R_factor_all 0.0291
_refine_ls_R_factor_gt 0.0254
_refine_ls_shift/su_max 0.000
_refine_ls_shift/su_mean 0.000
_refine_ls_structure_factor_coef Fsqd
_refine_ls_weighting_details 'calc w=1/[\s^2^(Fo^2^)+(0.0299P)^2^+0.5504P] where P=(Fo^2^+2Fc^2^)/3'
_refine_ls_weighting_scheme calc
_refine_ls_wR_factor_gt 0.0614
_refine_ls_wR_factor_ref 0.0629
_reflns_number_gt 3967
_reflns_number_total 4319
_reflns_threshold_expression >2sigma(I)
_cod_data_source_file c7ra02063e2.cif
_cod_data_source_block mo_161025a_0m
_cod_database_code 7227954

loop_
_symmetry_equiv_pos_as_xyz
'x, y, z'
'-x, -y, -z'

loop_
_atom_site_label
_atom_site_type_symbol
_atom_site_fract_x
_atom_site_fract_y
_atom_site_fract_z
_atom_site_U_iso_or_equiv
_atom_site_adp_type
_atom_site_occupancy
_atom_site_symmetry_multiplicity
_atom_site_calc_flag
_atom_site_refinement_flags
Co1 Co 0.0000 0.0000 1.0000 0.01592(7) Uani 1 2 d S
Co2 Co -0.5000 0.5000 0.5000 0.01580(7) Uani 1 2 d S
Co3 Co 0.0000 0.5000 1.0000 0.01680(7) Uani 1 2 d S
N1 N -0.31935(17) 0.35846(13) 0.55254(11) 0.0173(2) Uani 1 1 d .
O1 O 0.72699(18) -0.00686(15) 0.89859(10) 0.0346(3) Uani 1 1 d .
O2 O 0.75367(18) -0.08824(13) 0.71799(11) 0.0305(3) Uani 1 1 d .
O3 O 0.07809(19) -0.12723(13) 0.86330(10) 0.0270(3) Uani 1 1 d .
H3 H 0.0080 -0.1215 0.8028 0.040 Uiso 1 1 calc R
O4 O 0.0840(2) 0.18013(12) 0.95783(11) 0.0322(3) Uani 1 1 d .
O5 O 0.0625(2) 0.40472(13) 1.13506(11) 0.0295(3) Uani 1 1 d .
H5 H 0.0622 0.3242 1.1091 0.044 Uiso 1 1 calc R
O6 O 0.25969(18) 0.61915(14) 1.06422(12) 0.0293(3) Uani 1 1 d .
H6 H 0.3413 0.5753 1.0923 0.044 Uiso 1 1 calc R
O7 O 0.13389(16) 0.36059(11) 0.89470(9) 0.0204(2) Uani 1 1 d .
O8 O -0.68882(18) 0.35169(14) 0.38537(13) 0.0346(3) Uani 1 1 d .
H8 H -0.7964 0.3771 0.3767 0.052 Uiso 1 1 calc R
O9 O -0.31987(16) 0.48107(12) 0.38533(10) 0.0240(2) Uani 1 1 d .
O10 O -0.06297(16) 0.38833(13) 0.33995(10) 0.0267(3) Uani 1 1 d .
O11 O 0.4267(3) 0.7620(2) 0.89327(16) 0.0508(4) Uani 1 1 d .
O12 O 0.4262(2) 0.48375(15) 0.83128(12) 0.0330(3) Uani 1 1 d .
C1 C 0.6676(2) -0.02976(15) 0.79153(13) 0.0190(3) Uani 1 1 d .
C2 C 0.4787(2) 0.02247(14) 0.74948(13) 0.0165(3) Uani 1 1 d .
C3 C 0.4039(2) 0.00740(16) 0.63269(13) 0.0201(3) Uani 1 1 d .
H3A H 0.4624 -0.0440 0.5789 0.024 Uiso 1 1 calc R
C4 C 0.2421(2) 0.06885(15) 0.59607(13) 0.0195(3) Uani 1 1 d .
H4 H 0.1940 0.0587 0.5177 0.023 Uiso 1 1 calc R
C5 C 0.3830(2) 0.09279(15) 0.82819(12) 0.0179(3) Uani 1 1 d .
H5A H 0.4285 0.0983 0.9062 0.021 Uiso 1 1 calc R
C6 C 0.2203(2) 0.15542(14) 0.79321(12) 0.0154(3) Uani 1 1 d .
C7 C 0.1498(2) 0.14609(14) 0.67510(12) 0.0158(3) Uani 1 1 d .
C8 C -0.0170(2) 0.21566(14) 0.63112(12) 0.0156(3) Uiso 1 1 d .
C9 C -0.0215(2) 0.26951(15) 0.53518(13) 0.0179(3) Uani 1 1 d .
H9 H 0.0767 0.2579 0.4958 0.021 Uiso 1 1 calc R
C10 C -0.1730(2) 0.34011(14) 0.49913(12) 0.0161(3) Uani 1 1 d .
C11 C -0.1732(2) 0.23058(15) 0.68229(13) 0.0190(3) Uani 1 1 d .
H11 H -0.1790 0.1926 0.7440 0.023 Uiso 1 1 calc R
C12 C -0.3198(2) 0.30194(16) 0.64111(13) 0.0203(3) Uani 1 1 d .
H12 H -0.4230 0.3111 0.6765 0.024 Uiso 1 1 calc R
C13 C -0.1839(2) 0.40709(15) 0.39991(12) 0.0179(3) Uani 1 1 d .
C14 C 0.1374(2) 0.23678(15) 0.88822(12) 0.0169(3) Uani 1 1 d .
H18 H -0.676(4) 0.278(3) 0.359(2) 0.045(7) Uiso 1 1 d .
H16 H 0.175(4) -0.156(2) 0.857(2) 0.040(7) Uiso 1 1 d .
H23 H 0.389(4) 0.489(2) 0.760(2) 0.046(7) Uiso 1 1 d .
H17 H 0.019(4) 0.419(3) 1.189(2) 0.049(7) Uiso 1 1 d .
H22 H 0.339(4) 0.446(3) 0.848(2) 0.058(8) Uiso 1 1 d .
H19 H 0.444(4) 0.687(3) 0.875(3) 0.061(9) Uiso 1 1 d .
H21 H 0.296(4) 0.666(3) 1.031(3) 0.062(9) Uiso 1 1 d .
H20 H 0.535(6) 0.808(4) 0.898(3) 0.108(14) Uiso 1 1 d .

loop_
_atom_site_aniso_label
_atom_site_aniso_U_11
_atom_site_aniso_U_22
_atom_site_aniso_U_33
_atom_site_aniso_U_23
_atom_site_aniso_U_13
_atom_site_aniso_U_12
Co1 0.01581(14) 0.01789(14) 0.01477(13) 0.00477(10) 0.00290(10) 0.00726(10)
Co2 0.01226(13) 0.01998(14) 0.01729(14) 0.00684(11) 0.00428(10) 0.00756(10)
Co3 0.02013(14) 0.01723(14) 0.01511(13) 0.00453(10) 0.00699(11) 0.00570(11)
N1 0.0143(6) 0.0198(6) 0.0191(6) 0.0066(5) 0.0038(5) 0.0060(5)
O1 0.0228(6) 0.0610(9) 0.0208(6) 0.0105(6) 0.0023(5) 0.0206(6)
O2 0.0250(6) 0.0366(7) 0.0279(6) 0.0016(5) 0.0049(5) 0.0177(5)
O3 0.0274(6) 0.0322(7) 0.0220(6) 0.0045(5) 0.0072(5) 0.0118(5)
O4 0.0540(8) 0.0220(6) 0.0317(7) 0.0112(5) 0.0277(6) 0.0119(6)
O5 0.0479(8) 0.0243(6) 0.0209(6) 0.0088(5) 0.0129(6) 0.0104(6)
O6 0.0241(6) 0.0319(7) 0.0330(7) 0.0104(6) 0.0060(5) 0.0013(5)
O7 0.0261(6) 0.0168(5) 0.0219(5) 0.0051(4) 0.0119(4) 0.0072(4)
O8 0.0191(6) 0.0278(7) 0.0474(8) -0.0050(6) -0.0003(5) 0.0073(5)
O9 0.0208(5) 0.0337(6) 0.0249(6) 0.0161(5) 0.0093(4) 0.0140(5)
O10 0.0214(6) 0.0418(7) 0.0241(6) 0.0151(5) 0.0112(5) 0.0140(5)
O11 0.0426(10) 0.0439(10) 0.0570(10) -0.0039(8) 0.0066(8) 0.0071(8)
O12 0.0272(7) 0.0465(8) 0.0321(7) 0.0202(6) 0.0095(6) 0.0064(6)
C1 0.0159(7) 0.0175(7) 0.0243(7) 0.0069(6) 0.0033(6) 0.0057(5)
C2 0.0153(6) 0.0166(7) 0.0182(7) 0.0052(5) 0.0028(5) 0.0051(5)
C3 0.0203(7) 0.0222(7) 0.0179(7) 0.0026(6) 0.0054(6) 0.0097(6)
C4 0.0208(7) 0.0232(7) 0.0138(6) 0.0035(5) 0.0021(5) 0.0077(6)
C5 0.0181(7) 0.0209(7) 0.0148(6) 0.0053(5) 0.0023(5) 0.0059(6)
C6 0.0172(7) 0.0143(6) 0.0163(6) 0.0046(5) 0.0057(5) 0.0047(5)
C7 0.0148(6) 0.0168(7) 0.0166(7) 0.0055(5) 0.0031(5) 0.0044(5)
C9 0.0151(7) 0.0227(7) 0.0176(7) 0.0063(6) 0.0050(5) 0.0066(6)
C10 0.0152(7) 0.0176(7) 0.0161(6) 0.0051(5) 0.0027(5) 0.0041(5)
C11 0.0186(7) 0.0215(7) 0.0194(7) 0.0089(6) 0.0051(6) 0.0042(6)
C12 0.0160(7) 0.0263(8) 0.0223(7) 0.0091(6) 0.0077(6) 0.0069(6)
C13 0.0149(7) 0.0234(7) 0.0157(6) 0.0060(6) 0.0023(5) 0.0043(5)
C14 0.0160(7) 0.0198(7) 0.0163(6) 0.0053(5) 0.0046(5) 0.0066(5)

loop_
_atom_type_symbol
_atom_type_description
_atom_type_scat_dispersion_real
_atom_type_scat_dispersion_imag
_atom_type_scat_source
C C 0.0033 0.0016 'International Tables Vol C Tables 4.2.6.8 and 6.1.1.4'
H H 0.0000 0.0000 'International Tables Vol C Tables 4.2.6.8 and 6.1.1.4'
N N 0.0061 0.0033 'International Tables Vol C Tables 4.2.6.8 and 6.1.1.4'
O O 0.0106 0.0060 'International Tables Vol C Tables 4.2.6.8 and 6.1.1.4'
Co Co 0.3494 0.9721 'International Tables Vol C Tables 4.2.6.8 and 6.1.1.4'

loop_
_geom_angle_atom_site_label_1
_geom_angle_atom_site_label_2
_geom_angle_atom_site_label_3
_geom_angle
_geom_angle_site_symmetry_1
_geom_angle_site_symmetry_3
O3 Co1 O3 180.0 2_557 .
O3 Co1 O1 90.69(5) 2_557 1_455
O3 Co1 O1 89.31(5) . 1_455
O3 Co1 O1 89.31(5) 2_557 2_657
O3 Co1 O1 90.69(5) . 2_657
O1 Co1 O1 180.0 1_455 2_657
O3 Co1 O4 84.20(5) 2_557 .
O3 Co1 O4 95.80(5) . .
O1 Co1 O4 91.33(6) 1_455 .
O1 Co1 O4 88.67(6) 2_657 .
O3 Co1 O4 95.80(5) 2_557 2_557
O3 Co1 O4 84.20(5) . 2_557
O1 Co1 O4 88.67(6) 1_455 2_557
O1 Co1 O4 91.33(6) 2_657 2_557
O4 Co1 O4 180.00(3) . 2_557
O8 Co2 O8 180.00(7) . 2_466
O8 Co2 O9 89.90(5) . .
O8 Co2 O9 90.10(5) 2_466 .
O8 Co2 O9 90.10(5) . 2_466
O8 Co2 O9 89.90(5) 2_466 2_466
O9 Co2 O9 180.000(1) . 2_466
O8 Co2 N1 88.47(5) . 2_466
O8 Co2 N1 91.53(5) 2_466 2_466
O9 Co2 N1 102.23(5) . 2_466
O9 Co2 N1 77.77(5) 2_466 2_466
O8 Co2 N1 91.53(5) . .
O8 Co2 N1 88.47(5) 2_466 .
O9 Co2 N1 77.77(5) . .
O9 Co2 N1 102.23(5) 2_466 .
N1 Co2 N1 180.00(7) 2_466 .
O5 Co3 O5 180.000(1) 2_567 .
O5 Co3 O6 90.07(6) 2_567 2_567
O5 Co3 O6 89.93(6) . 2_567
O5 Co3 O6 89.93(6) 2_567 .
O5 Co3 O6 90.07(6) . .
O6 Co3 O6 180.0 2_567 .
O5 Co3 O7 87.66(5) 2_567 .
O5 Co3 O7 92.34(5) . .
O6 Co3 O7 90.18(5) 2_567 .
O6 Co3 O7 89.82(5) . .
O5 Co3 O7 92.34(5) 2_567 2_567
O5 Co3 O7 87.66(5) . 2_567
O6 Co3 O7 89.82(5) 2_567 2_567
O6 Co3 O7 90.18(5) . 2_567
O7 Co3 O7 180.0 . 2_567
C12 N1 C10 118.11(12) . .
C12 N1 Co2 127.39(10) . .
C10 N1 Co2 113.77(9) . .
C1 O1 Co1 131.61(11) . 1_655
C14 O4 Co1 149.10(11) . .
C14 O7 Co3 128.09(10) . .
C13 O9 Co2 117.41(9) . .
O2 C1 O1 125.55(14) . .
O2 C1 C2 118.10(14) . .
O1 C1 C2 116.32(13) . .
C5 C2 C3 119.05(13) . .
C5 C2 C1 119.86(13) . .
C3 C2 C1 121.00(13) . .
C4 C3 C2 120.17(14) . .
C3 C4 C7 121.20(14) . .
C2 C5 C6 121.58(13) . .
C5 C6 C7 119.39(13) . .
C5 C6 C14 116.24(12) . .
C7 C6 C14 124.28(12) . .
C4 C7 C6 118.44(13) . .
C4 C7 C8 118.88(13) . .
C6 C7 C8 122.68(13) . .
C11 C8 C9 117.22(13) . .
C11 C8 C7 122.42(13) . .
C9 C8 C7 120.36(13) . .
C10 C9 C8 119.62(13) . .
N1 C10 C9 122.40(13) . .
N1 C10 C13 114.67(12) . .
C9 C10 C13 122.89(13) . .
C12 C11 C8 119.80(14) . .
N1 C12 C11 122.72(14) . .
O10 C13 O9 124.74(14) . .
O10 C13 C10 119.58(13) . .
O9 C13 C10 115.67(13) . .
O4 C14 O7 123.64(14) . .
O4 C14 C6 118.91(13) . .
O7 C14 C6 117.39(13) . .

loop_
_geom_bond_atom_site_label_1
_geom_bond_atom_site_label_2
_geom_bond_distance
_geom_bond_site_symmetry_2
Co1 O3 2.0720(12) 2_557
Co1 O3 2.0720(12) .
Co1 O1 2.0871(12) 1_455
Co1 O1 2.0871(12) 2_657
Co1 O4 2.1329(12) .
Co1 O4 2.1329(12) 2_557
Co2 O8 2.0673(13) .
Co2 O8 2.0673(13) 2_466
Co2 O9 2.0780(11) .
Co2 O9 2.0780(11) 2_466
Co2 N1 2.1072(12) 2_466
Co2 N1 2.1072(12) .
Co3 O5 2.0810(12) 2_567
Co3 O5 2.0810(12) .
Co3 O6 2.1045(13) 2_567
Co3 O6 2.1045(13) .
Co3 O7 2.1067(10) .
Co3 O7 2.1067(10) 2_567
N1 C12 1.3373(19) .
N1 C10 1.3458(19) .
O1 C1 1.255(2) .
O1 Co1 2.0871(12) 1_655
O2 C1 1.2525(19) .
O4 C14 1.2440(18) .
O7 C14 1.2631(18) .
O9 C13 1.2702(18) .
O10 C13 1.2413(18) .
C1 C2 1.5136(19) .
C2 C5 1.387(2) .
C2 C3 1.389(2) .
C3 C4 1.386(2) .
C4 C7 1.403(2) .
C5 C6 1.393(2) .
C6 C7 1.4081(19) .
C6 C14 1.5150(19) .
C7 C8 1.4877(19) .
C8 C11 1.391(2) .
C8 C9 1.398(2) .
C9 C10 1.3835(19) .
C10 C13 1.512(2) .
C11 C12 1.382(2) .
